data_4105673
loop_
_publ_author_name
'Christian Schenk'
'Andreas Kracke'
'Karin Fink'
'Adam Kubas'
'Wim Klopper'
'Marco Neumaier'
'Hansgeorg Schn\"ockel'
'Andreas Schnepf'

_publ_section_title
;
 The Formal Combination of Three Singlet Biradicaloid Entities to a
 Singlet Hexaradicaloid Metalloid Ge14[Si(SiMe3)3]5[Li(THF)2]3 Cluster
;
_journal_name_full 'Journal of the American Chemical Society'
_journal_page_first 2518
_journal_page_last 2524
_journal_paper_doi 10.1021/ja107446z
_journal_volume 133
_journal_year 2011
_chemical_formula_sum 'C81.5 H219.5 Ge14 Li3 O7 Si25'
_chemical_formula_weight 3051.40
_chemical_name_systematic
; 
 ? 
;
_space_group_IT_number 176
_symmetry_cell_setting hexagonal
_symmetry_space_group_name_Hall '-P 6c'
_symmetry_space_group_name_H-M 'P 63/m'
_atom_sites_solution_hydrogens geom
_atom_sites_solution_primary direct
_atom_sites_solution_secondary difmap
_audit_creation_method SHELXL-97
_cell_angle_alpha 90.00
_cell_angle_beta 90.00
_cell_angle_gamma 120.00
_cell_formula_units_Z 2
_cell_length_a 20.1775(6)
_cell_length_b 20.1775(6)
_cell_length_c 21.9148(7)
_cell_measurement_reflns_used 40898
_cell_measurement_temperature 149(2)
_cell_measurement_theta_max 26.10
_cell_measurement_theta_min 2.45
_cell_volume 7726.9(4)
_computing_cell_refinement 'X-Area 1.38 (Stoe & Cie GmbH, 2006)'
_computing_data_collection 'WinXpose 1.6.8 (Stoe & Cie GmbH, 2004)'
_computing_data_reduction 'X-Area 1.38 (Stoe & Cie GmbH, 2006)'
_computing_molecular_graphics 'SHELXTL 6.12 (BrukerAXS Inc., 2003)'
_computing_publication_material 'SHELXTL 6.12 (BrukerAXS Inc., 2003)'
_computing_structure_refinement 'SHELXTL 6.12 (BrukerAXS Inc., 2003)'
_computing_structure_solution 'SHELXTL 6.12 (BrukerAXS Inc., 2003)'
_diffrn_ambient_temperature 150(2)
_diffrn_detector_area_resol_mean 8.333
_diffrn_measured_fraction_theta_full 0.974
_diffrn_measured_fraction_theta_max 0.974
_diffrn_measurement_device_type 'Bruker SMART Apex'
_diffrn_measurement_method 'CCD area detector'
_diffrn_radiation_monochromator silicon
_diffrn_radiation_source synchrotron
_diffrn_radiation_type synchrotron
_diffrn_radiation_wavelength 0.80000
_diffrn_reflns_av_R_equivalents 0.0709
_diffrn_reflns_av_sigmaI/netI 0.0325
_diffrn_reflns_limit_h_max 22
_diffrn_reflns_limit_h_min -22
_diffrn_reflns_limit_k_max 17
_diffrn_reflns_limit_k_min -22
_diffrn_reflns_limit_l_max 18
_diffrn_reflns_limit_l_min -24
_diffrn_reflns_number 21115
_diffrn_reflns_theta_full 26.08
_diffrn_reflns_theta_max 26.08
_diffrn_reflns_theta_min 2.50
_exptl_absorpt_coefficient_mu 2.909
_exptl_absorpt_correction_T_max 0.5992
_exptl_absorpt_correction_T_min 0.4403
_exptl_absorpt_correction_type numerical
_exptl_crystal_colour red
_exptl_crystal_density_diffrn 1.312
_exptl_crystal_description rod
_exptl_crystal_F_000 3143
_exptl_crystal_size_max 0.4
_exptl_crystal_size_mid 0.2
_exptl_crystal_size_min 0.2
_refine_diff_density_max 0.358
_refine_diff_density_min -0.243
_refine_diff_density_rms 0.044
_refine_ls_extinction_method none
_refine_ls_goodness_of_fit_ref 1.154
_refine_ls_hydrogen_treatment constr
_refine_ls_matrix_type full
_refine_ls_number_parameters 323
_refine_ls_number_reflns 3611
_refine_ls_number_restraints 12
_refine_ls_restrained_S_all 1.152
_refine_ls_R_factor_all 0.0471
_refine_ls_R_factor_gt 0.0427
_refine_ls_shift/su_max 0.001
_refine_ls_shift/su_mean 0.000
_refine_ls_structure_factor_coef Fsqd
_refine_ls_weighting_details 'calc w=1/[\s^2^(Fo^2^)+(0.0348P)^2^+5.3449P] where P=(Fo^2^+2Fc^2^)/3'
_refine_ls_weighting_scheme calc
_refine_ls_wR_factor_gt 0.0953
_refine_ls_wR_factor_ref 0.0975
_reflns_number_gt 3389
_reflns_number_total 3611
_reflns_threshold_expression >2sigma(I)
_cod_data_source_file ja107446z_si_001.cif
_cod_data_source_block ak10p63m
_cod_original_formula_sum 'C81.50 H219.50 Ge14 Li3 O7 Si25'
_cod_database_code 4105673

loop_
_symmetry_equiv_pos_as_xyz
'x, y, z'
'-y, x-y, z'
'-x+y, -x, z'
'-x, -y, z+1/2'
'y, -x+y, z+1/2'
'x-y, x, z+1/2'
'-x, -y, -z'
'y, -x+y, -z'
'x-y, x, -z'
'x, y, -z-1/2'
'-y, x-y, -z-1/2'
'-x+y, -x, -z-1/2'

loop_
_atom_site_label
_atom_site_type_symbol
_atom_site_fract_x
_atom_site_fract_y
_atom_site_fract_z
_atom_site_U_iso_or_equiv
_atom_site_adp_type
_atom_site_occupancy
_atom_site_symmetry_multiplicity
_atom_site_calc_flag
_atom_site_refinement_flags
_atom_site_disorder_assembly
_atom_site_disorder_group
Ge1 Ge 0.3333 0.6667 0.65560(3) 0.0491(2) Uani 1 3 d S . .
Ge15 Ge 0.1927(3) 0.4962(3) 0.7500 0.0645(10) Uani 0.4210(15) 2 d SPU . 1
Ge11 Ge 0.19823(7) 0.59921(8) 0.68550(5) 0.0592(5) Uani 0.4210(15) 1 d P . 1
Ge12 Ge 0.17229(13) 0.68509(17) 0.7500 0.0710(7) Uani 0.4210(15) 2 d SP . 1
Ge16 Ge 0.17343(18) 0.5117(2) 0.7500 0.0573(7) Uani 0.5790(15) 2 d SPU . 2
Ge10 Ge 0.24975(5) 0.71695(5) 0.68528(4) 0.0553(3) Uani 0.5790(15) 1 d P . 2
Ge13 Ge 0.14341(8) 0.62093(10) 0.7500 0.0616(4) Uani 0.5790(15) 2 d SP . 2
Si1 Si 0.3333 0.6667 0.54531(10) 0.0662(6) Uani 1 3 d S . .
Si2 Si 0.06943(15) 0.38000(14) 0.7500 0.0899(9) Uani 1 2 d S . .
Si10 Si 0.4249(6) 0.7855(6) 0.5027(4) 0.097(2) Uani 0.50 1 d PU A 1
C10A C 0.534(2) 0.788(3) 0.511(2) 0.26(3) Uani 0.50 1 d P A 1
H10A H 0.5749 0.8360 0.4940 0.388 Uiso 0.50 1 calc PR A 1
H10B H 0.5313 0.7447 0.4882 0.388 Uiso 0.50 1 calc PR A 1
H10C H 0.5443 0.7839 0.5539 0.388 Uiso 0.50 1 calc PR A 1
C10B C 0.4267(16) 0.8657(12) 0.5469(8) 0.128(7) Uani 0.50 1 d P A 1
H10D H 0.4647 0.9147 0.5290 0.193 Uiso 0.50 1 calc PR A 1
H10E H 0.4403 0.8632 0.5894 0.193 Uiso 0.50 1 calc PR A 1
H10F H 0.3761 0.8612 0.5453 0.193 Uiso 0.50 1 calc PR A 1
C10C C 0.4038(14) 0.7943(12) 0.4213(7) 0.162(8) Uani 0.50 1 d P A 1
H10G H 0.4425 0.8444 0.4055 0.243 Uiso 0.50 1 calc PR A 1
H10H H 0.3531 0.7895 0.4183 0.243 Uiso 0.50 1 calc PR A 1
H10I H 0.4046 0.7538 0.3973 0.243 Uiso 0.50 1 calc PR A 1
Si11 Si 0.4461(5) 0.7687(5) 0.5066(4) 0.0872(18) Uani 0.50 1 d PU B 2
C10D C 0.5279(13) 0.7870(19) 0.5366(17) 0.19(2) Uani 0.50 1 d P B 2
H10J H 0.5698 0.8314 0.5161 0.282 Uiso 0.50 1 calc PR B 2
H10K H 0.5347 0.7425 0.5315 0.282 Uiso 0.50 1 calc PR B 2
H10L H 0.5283 0.7981 0.5802 0.282 Uiso 0.50 1 calc PR B 2
C10E C 0.4448(16) 0.8617(13) 0.5129(9) 0.150(10) Uani 0.50 1 d P B 2
H10M H 0.4926 0.9036 0.4964 0.226 Uiso 0.50 1 calc PR B 2
H10N H 0.4398 0.8720 0.5559 0.226 Uiso 0.50 1 calc PR B 2
H10O H 0.4014 0.8577 0.4897 0.226 Uiso 0.50 1 calc PR B 2
C10F C 0.4543(10) 0.7579(11) 0.4219(7) 0.138(8) Uani 0.50 1 d P B 2
H10P H 0.5020 0.8013 0.4068 0.207 Uiso 0.50 1 calc PR B 2
H10Q H 0.4107 0.7565 0.4010 0.207 Uiso 0.50 1 calc PR B 2
H10R H 0.4545 0.7102 0.4139 0.207 Uiso 0.50 1 calc PR B 2
Si20 Si 0.0197(2) 0.3456(3) 0.65152(18) 0.1027(13) Uani 0.50 1 d P . 2
Si21 Si -0.0235(4) 0.3748(5) 0.6874(4) 0.184(4) Uani 0.50 1 d P . 1
Si30 Si 0.1006(5) 0.2856(3) 0.7205(3) 0.171(3) Uani 0.50 1 d P . .
Si97 Si 0.0303(3) 0.1217(3) 0.4734(2) 0.1109(14) Uani 0.50 1 d P . .
Si98 Si 0.0000 0.0000 0.6155(4) 0.118(2) Uani 0.50 3 d SP . .
Si99 Si 0.0000 0.0000 0.5000 0.1095(15) Uani 1 6 d S . .
Li1 Li 0.0213(12) 0.6331(19) 0.7500 0.157(12) Uani 1 2 d S . .
O1 O -0.0218(4) 0.6400(6) 0.6757(3) 0.181(3) Uani 1 1 d . . 1
C103 C -0.0823(8) 0.6525(13) 0.6621(7) 0.282(11) Uani 1 1 d . . 1
H10S H -0.0722 0.7024 0.6786 0.339 Uiso 1 1 calc R . 1
H10T H -0.1307 0.6115 0.6800 0.339 Uiso 1 1 calc R . 1
C102 C -0.0874(9) 0.6518(11) 0.5962(7) 0.228(8) Uani 1 1 d . . 1
H10U H -0.0836 0.6999 0.5813 0.274 Uiso 1 1 calc R . 1
H10V H -0.1366 0.6082 0.5823 0.274 Uiso 1 1 calc R . 1
C100 C 0.0085(8) 0.6312(11) 0.6192(6) 0.241(9) Uani 1 1 d . . 1
H10W H 0.0644 0.6671 0.6181 0.289 Uiso 1 1 calc R . 1
H10$ H -0.0002 0.5785 0.6163 0.289 Uiso 1 1 calc R . 1
C101 C -0.0231(8) 0.6444(11) 0.5737(5) 0.215(7) Uani 1 1 d . . 1
H10$ H -0.0416 0.6017 0.5441 0.258 Uiso 1 1 calc R . 1
H10 H 0.0145 0.6921 0.5529 0.258 Uiso 1 1 calc R . 1
C99A C -0.0468(8) 0.1440(6) 0.5063(6) 0.196(5) Uani 1 1 d . . .
H99A H -0.0338 0.1961 0.4948 0.295 Uiso 1 1 calc R . .
H99B H -0.0481 0.1396 0.5508 0.295 Uiso 1 1 calc R . .
H99C H -0.0972 0.1075 0.4896 0.295 Uiso 1 1 calc R . .
C99B C -0.0145(10) -0.1049(9) 0.6304(8) 0.280(9) Uani 1 1 d . . .
H99D H -0.0159 -0.1140 0.6744 0.421 Uiso 1 1 calc R . .
H99E H 0.0281 -0.1081 0.6121 0.421 Uiso 1 1 calc R . .
H99F H -0.0627 -0.1435 0.6119 0.421 Uiso 1 1 calc R . .
C24 C -0.0880(10) 0.2596(8) 0.6583(10) 0.406(18) Uani 1 1 d . . .
H24A H -0.0534 0.2429 0.6423 0.609 Uiso 1 1 calc R . 1
H24B H -0.1238 0.2553 0.6263 0.609 Uiso 1 1 calc R . 1
H24C H -0.1166 0.2272 0.6930 0.609 Uiso 1 1 calc R . 1
C20 C -0.015(2) 0.4213(13) 0.629(2) 0.23(3) Uani 0.50 1 d P . 2
H20A H -0.0364 0.4099 0.5873 0.347 Uiso 0.50 1 calc PR . 2
H20B H 0.0293 0.4734 0.6297 0.347 Uiso 0.50 1 calc PR . 2
H20C H -0.0536 0.4170 0.6575 0.347 Uiso 0.50 1 calc PR . 2
C22 C 0.0853(16) 0.340(2) 0.5990(9) 0.218(16) Uani 0.50 1 d P . 2
H22A H 0.0617 0.3263 0.5585 0.327 Uiso 0.50 1 calc PR . 2
H22B H 0.0978 0.3019 0.6131 0.327 Uiso 0.50 1 calc PR . 2
H22C H 0.1322 0.3904 0.5968 0.327 Uiso 0.50 1 calc PR . 2
C25 C -0.0459(18) 0.446(2) 0.715(3) 0.41(5) Uani 0.50 1 d P . 1
H25A H -0.0661 0.4334 0.7561 0.613 Uiso 0.50 1 calc PR . 1
H25B H -0.0843 0.4472 0.6877 0.613 Uiso 0.50 1 calc PR . 1
H25C H 0.0006 0.4965 0.7143 0.613 Uiso 0.50 1 calc PR . 1
C23 C 0.016(2) 0.400(3) 0.6083(16) 0.29(3) Uani 0.50 1 d P . 1
H23A H -0.0228 0.3977 0.5806 0.428 Uiso 0.50 1 calc PR . 1
H23B H 0.0319 0.3635 0.5948 0.428 Uiso 0.50 1 calc PR . 1
H23C H 0.0608 0.4518 0.6082 0.428 Uiso 0.50 1 calc PR . 1
C32 C 0.1293(19) 0.3023(13) 0.6455(13) 0.234(19) Uani 0.50 1 d P . 1
H32A H 0.1422 0.2639 0.6319 0.351 Uiso 0.50 1 calc PR . 1
H32B H 0.1744 0.3534 0.6416 0.351 Uiso 0.50 1 calc PR . 1
H32C H 0.0877 0.2991 0.6203 0.351 Uiso 0.50 1 calc PR . 1
C33 C 0.1903(16) 0.3024(17) 0.7500 0.23(2) Uani 0.50 2 d SP . 1
H33A H 0.1999 0.2619 0.7360 0.340 Uiso 0.25 1 calc PR . 1
H33B H 0.1888 0.3025 0.7947 0.340 Uiso 0.25 1 calc PR . 1
H33C H 0.2313 0.3521 0.7355 0.340 Uiso 0.25 1 calc PR . 1
C31 C 0.034(2) 0.188(2) 0.7500 0.158(19) Uani 0.50 2 d SP . 1
H31A H 0.0226 0.1909 0.7931 0.237 Uiso 0.25 1 calc PR . 1
H31B H 0.0573 0.1557 0.7458 0.237 Uiso 0.25 1 calc PR . 1
H31C H -0.0140 0.1652 0.7265 0.237 Uiso 0.25 1 calc PR . 1
C34 C -0.005(2) 0.1954(16) 0.7139(18) 0.15(2) Uani 0.25 1 d P . 2
H34A H -0.0185 0.1835 0.6708 0.222 Uiso 0.25 1 calc PR . 2
H34B H -0.0413 0.2072 0.7337 0.222 Uiso 0.25 1 calc PR . 2
H34C H -0.0066 0.1512 0.7340 0.222 Uiso 0.25 1 calc PR . 2
O200 O 0.371(2) 0.707(2) 0.2500 0.205(15) Uiso 0.33 2 d SP . .
C200 C 0.434(3) 0.677(3) 0.2500 0.168(17) Uiso 0.33 2 d SP . .
H20D H 0.4438 0.7111 0.2144 0.202 Uiso 0.17 1 calc PR . .
H20E H 0.4438 0.7111 0.2856 0.202 Uiso 0.17 1 calc PR . .
C201 C 0.504(6) 0.674(5) 0.2500 0.35(5) Uiso 0.33 2 d SP . .
H20F H 0.5482 0.7258 0.2500 0.519 Uiso 0.33 2 calc SPR . .
H20G H 0.5056 0.6465 0.2135 0.519 Uiso 0.17 1 calc PR . .
H20H H 0.5056 0.6465 0.2865 0.519 Uiso 0.17 1 calc PR . .

loop_
_atom_site_aniso_label
_atom_site_aniso_U_11
_atom_site_aniso_U_22
_atom_site_aniso_U_33
_atom_site_aniso_U_23
_atom_site_aniso_U_13
_atom_site_aniso_U_12
Ge1 0.0534(3) 0.0534(3) 0.0406(4) 0.000 0.000 0.02670(15)
Ge15 0.066(3) 0.052(2) 0.0530(15) 0.000 0.000 0.0127(14)
Ge11 0.0538(8) 0.0715(9) 0.0451(7) -0.0023(6) -0.0013(5) 0.0259(7)
Ge12 0.0717(13) 0.103(2) 0.0576(13) 0.000 0.000 0.0581(14)
Ge16 0.0512(13) 0.0540(14) 0.0547(10) 0.000 0.000 0.0172(8)
Ge10 0.0599(6) 0.0627(6) 0.0491(5) -0.0009(4) -0.0008(4) 0.0349(5)
Ge13 0.0509(8) 0.0773(12) 0.0578(9) 0.000 0.000 0.0329(8)
Si1 0.0791(9) 0.0791(9) 0.0404(11) 0.000 0.000 0.0395(5)
Si2 0.0794(15) 0.0703(14) 0.0641(14) 0.000 0.000 -0.0045(12)
Si10 0.107(5) 0.111(6) 0.069(3) 0.033(3) 0.012(3) 0.050(3)
C10A 0.20(3) 0.37(6) 0.22(4) 0.06(4) 0.14(3) 0.16(4)
C10B 0.18(2) 0.083(11) 0.106(14) 0.019(12) 0.052(15) 0.057(12)
C10C 0.21(2) 0.18(2) 0.068(10) 0.052(11) 0.037(14) 0.072(18)
Si11 0.095(5) 0.097(4) 0.053(3) 0.012(3) 0.011(3) 0.036(3)
C10D 0.058(11) 0.18(2) 0.24(4) -0.13(3) 0.047(15) -0.005(11)
C10E 0.21(3) 0.086(12) 0.113(16) 0.014(13) 0.056(17) 0.039(14)
C10F 0.116(12) 0.150(15) 0.070(9) 0.001(10) 0.034(9) 0.007(11)
Si20 0.077(3) 0.100(3) 0.075(2) -0.012(2) -0.011(2) 0.002(2)
Si21 0.109(4) 0.191(7) 0.145(6) 0.052(5) -0.039(4) -0.005(4)
Si30 0.247(8) 0.091(3) 0.120(4) -0.003(3) 0.067(4) 0.042(4)
Si97 0.117(3) 0.101(3) 0.115(3) 0.007(3) 0.007(3) 0.055(3)
Si98 0.128(4) 0.128(4) 0.098(5) 0.000 0.000 0.0638(18)
Si99 0.097(2) 0.097(2) 0.134(4) 0.000 0.000 0.0486(10)
Li1 0.115(15) 0.33(4) 0.096(12) 0.000 0.000 0.16(2)
O1 0.135(5) 0.352(12) 0.119(4) -0.012(6) -0.022(4) 0.170(7)
C103 0.181(12) 0.61(3) 0.170(12) 0.029(17) -0.023(10) 0.283(19)
C102 0.204(14) 0.39(2) 0.156(12) -0.039(13) -0.053(10) 0.195(16)
C100 0.246(15) 0.47(3) 0.105(8) -0.050(12) -0.052(10) 0.25(2)
C101 0.199(13) 0.37(2) 0.131(9) -0.030(11) -0.041(9) 0.184(15)
C99A 0.264(15) 0.170(10) 0.227(13) 0.013(9) 0.028(11) 0.162(11)
C99B 0.265(18) 0.292(19) 0.282(18) 0.170(16) 0.004(15) 0.138(15)
C24 0.270(17) 0.163(12) 0.52(3) 0.144(16) -0.29(2) -0.088(11)
C20 0.22(4) 0.084(13) 0.28(5) 0.038(18) -0.16(4) -0.003(17)
C22 0.19(2) 0.30(4) 0.072(11) -0.053(17) 0.009(14) 0.05(3)
C25 0.24(4) 0.52(7) 0.60(15) -0.21(8) -0.18(6) 0.29(5)
C23 0.19(3) 0.52(8) 0.11(2) 0.12(3) -0.027(19) 0.15(4)
C32 0.29(4) 0.114(16) 0.19(2) -0.041(17) 0.12(3) 0.016(19)
C33 0.11(2) 0.14(3) 0.47(8) 0.000 0.000 0.10(2)
C31 0.19(4) 0.13(3) 0.20(5) 0.000 0.000 0.12(3)
C34 0.18(4) 0.052(17) 0.11(3) -0.038(18) 0.07(3) -0.01(2)

loop_
_atom_type_symbol
_atom_type_description
_atom_type_scat_dispersion_real
_atom_type_scat_dispersion_imag
_atom_type_scat_source
C C 0.0033 0.0016 'International Tables Vol C Tables 4.2.6.8 and 6.1.1.4'
H H 0.0000 0.0000 'International Tables Vol C Tables 4.2.6.8 and 6.1.1.4'
Li Li -0.0003 0.0001 'International Tables Vol C Tables 4.2.6.8 and 6.1.1.4'
O O 0.0106 0.0060 'International Tables Vol C Tables 4.2.6.8 and 6.1.1.4'
Si Si 0.1011 0.0704 'International Tables Vol C Tables 4.2.6.8 and 6.1.1.4'
Ge Ge -0.0550 2.2114 'International Tables Vol C Tables 4.2.6.8 and 6.1.1.4'

loop_
_geom_angle_atom_site_label_1
_geom_angle_atom_site_label_2
_geom_angle_atom_site_label_3
_geom_angle
_geom_angle_site_symmetry_1
_geom_angle_site_symmetry_3
Si1 Ge1 Ge11 105.51(3) . 3_565
Si1 Ge1 Ge11 105.51(3) . .
Ge11 Ge1 Ge11 113.13(3) 3_565 .
Si1 Ge1 Ge11 105.51(3) . 2_665
Ge11 Ge1 Ge11 113.13(3) 3_565 2_665
Ge11 Ge1 Ge11 113.13(3) . 2_665
Si1 Ge1 Ge10 105.39(3) . .
Ge11 Ge1 Ge10 65.44(4) 3_565 .
Ge11 Ge1 Ge10 49.78(4) . .
Ge11 Ge1 Ge10 148.05(5) 2_665 .
Si1 Ge1 Ge10 105.39(3) . 3_565
Ge11 Ge1 Ge10 49.78(4) 3_565 3_565
Ge11 Ge1 Ge10 148.05(5) . 3_565
Ge11 Ge1 Ge10 65.44(4) 2_665 3_565
Ge10 Ge1 Ge10 113.23(2) . 3_565
Si1 Ge1 Ge10 105.39(3) . 2_665
Ge11 Ge1 Ge10 148.05(5) 3_565 2_665
Ge11 Ge1 Ge10 65.44(4) . 2_665
Ge11 Ge1 Ge10 49.78(4) 2_665 2_665
Ge10 Ge1 Ge10 113.23(2) . 2_665
Ge10 Ge1 Ge10 113.23(2) 3_565 2_665
Si2 Ge15 Ge11 114.07(15) . 10_557
Si2 Ge15 Ge11 114.07(15) . .
Ge11 Ge15 Ge11 69.83(13) 10_557 .
Si2 Ge15 Ge12 119.41(19) . 2_665
Ge11 Ge15 Ge12 114.80(16) 10_557 2_665
Ge11 Ge15 Ge12 114.80(16) . 2_665
Ge1 Ge11 Ge15 100.97(11) . .
Ge1 Ge11 Ge12 109.17(8) . .
Ge15 Ge11 Ge12 108.93(8) . .
Ge1 Ge11 Ge11 105.51(3) . 10_557
Ge15 Ge11 Ge11 55.08(6) . 10_557
Ge12 Ge11 Ge11 55.35(5) . 10_557
Ge11 Ge12 Ge11 69.29(9) . 10_557
Ge11 Ge12 Ge15 101.22(11) . 3_565
Ge11 Ge12 Ge15 101.22(11) 10_557 3_565
Ge11 Ge12 Li1 108.8(6) . .
Ge11 Ge12 Li1 108.8(6) 10_557 .
Ge15 Ge12 Li1 143.3(7) 3_565 .
Si2 Ge16 Ge10 113.38(11) . 11_667
Si2 Ge16 Ge10 113.38(11) . 2_665
Ge10 Ge16 Ge10 69.81(9) 11_667 2_665
Si2 Ge16 Ge13 119.69(14) . .
Ge10 Ge16 Ge13 115.27(12) 11_667 .
Ge10 Ge16 Ge13 115.27(12) 2_665 .
Ge1 Ge10 Ge16 100.56(8) . 3_565
Ge1 Ge10 Ge13 109.41(5) . .
Ge16 Ge10 Ge13 108.92(5) 3_565 .
Ge1 Ge10 Ge10 105.39(3) . 10_557
Ge16 Ge10 Ge10 55.09(4) 3_565 10_557
Ge13 Ge10 Ge10 55.32(3) . 10_557
Ge10 Ge13 Ge10 69.37(6) 10_557 .
Ge10 Ge13 Ge16 100.77(8) 10_557 .
Ge10 Ge13 Ge16 100.77(8) . .
Ge10 Ge13 Li1 114.5(6) 10_557 .
Ge10 Ge13 Li1 114.5(6) . .
Ge16 Ge13 Li1 136.5(7) . .
Si11 Si1 Si11 107.6(2) 2_665 .
Si11 Si1 Si11 107.6(2) 2_665 3_565
Si11 Si1 Si11 107.6(2) . 3_565
Si11 Si1 Si10 16.40(18) 2_665 2_665
Si11 Si1 Si10 119.26(19) . 2_665
Si11 Si1 Si10 92.31(18) 3_565 2_665
Si11 Si1 Si10 92.31(18) 2_665 .
Si11 Si1 Si10 16.40(18) . .
Si11 Si1 Si10 119.26(19) 3_565 .
Si10 Si1 Si10 105.5(3) 2_665 .
Si11 Si1 Si10 119.26(19) 2_665 3_565
Si11 Si1 Si10 92.31(18) . 3_565
Si11 Si1 Si10 16.40(18) 3_565 3_565
Si10 Si1 Si10 105.5(3) 2_665 3_565
Si10 Si1 Si10 105.5(3) . 3_565
Si11 Si1 Ge1 111.3(2) 2_665 .
Si11 Si1 Ge1 111.3(2) . .
Si11 Si1 Ge1 111.3(2) 3_565 .
Si10 Si1 Ge1 113.2(2) 2_665 .
Si10 Si1 Ge1 113.2(2) . .
Si10 Si1 Ge1 113.2(2) 3_565 .
Si21 Si2 Si21 73.9(5) . 10_557
Si21 Si2 Si20 37.8(3) . .
Si21 Si2 Si20 108.7(3) 10_557 .
Si21 Si2 Si20 108.7(3) . 10_557
Si21 Si2 Si20 37.8(3) 10_557 10_557
Si20 Si2 Si20 135.2(2) . 10_557
Si21 Si2 Si30 109.9(4) . .
Si21 Si2 Si30 131.9(3) 10_557 .
Si20 Si2 Si30 75.9(3) . .
Si20 Si2 Si30 105.0(2) 10_557 .
Si21 Si2 Si30 131.9(3) . 10_557
Si21 Si2 Si30 109.9(4) 10_557 10_557
Si20 Si2 Si30 105.0(2) . 10_557
Si20 Si2 Si30 75.9(3) 10_557 10_557
Si30 Si2 Si30 31.6(3) . 10_557
Si21 Si2 Ge15 117.9(2) . .
Si21 Si2 Ge15 117.9(2) 10_557 .
Si20 Si2 Ge15 111.65(11) . .
Si20 Si2 Ge15 111.65(11) 10_557 .
Si30 Si2 Ge15 102.8(2) . .
Si30 Si2 Ge15 102.8(2) 10_557 .
Si21 Si2 Ge16 106.9(2) . .
Si21 Si2 Ge16 106.9(2) 10_557 .
Si20 Si2 Ge16 109.48(12) . .
Si20 Si2 Ge16 109.48(12) 10_557 .
Si30 Si2 Ge16 116.6(2) . .
Si30 Si2 Ge16 116.6(2) 10_557 .
Ge15 Si2 Ge16 14.43(9) . .
C10C Si10 C10B 108.6(10) . .
C10C Si10 C10A 110.6(15) . .
C10B Si10 C10A 110.8(15) . .
C10C Si10 Si1 112.0(8) . .
C10B Si10 Si1 109.9(7) . .
C10A Si10 Si1 104.9(14) . .
C10D Si11 C10F 106.5(12) . .
C10D Si11 C10E 104.9(16) . .
C10F Si11 C10E 103.4(10) . .
C10D Si11 Si1 118.8(15) . .
C10F Si11 Si1 111.1(7) . .
C10E Si11 Si1 110.9(8) . .
C22 Si20 C24 120.8(13) . .
C22 Si20 C20 115.0(19) . .
C24 Si20 C20 92.2(11) . .
C22 Si20 Si2 113.0(9) . .
C24 Si20 Si2 108.0(6) . .
C20 Si20 Si2 105.2(11) . .
C25 Si21 C23 109(2) . .
C25 Si21 C24 135.4(14) . .
C23 Si21 C24 88.0(18) . .
C25 Si21 Si2 106.9(14) . .
C23 Si21 Si2 108.2(12) . .
C24 Si21 Si2 105.7(6) . .
C25 Si21 Si21 70.8(17) . 10_557
C23 Si21 Si21 157.9(12) . 10_557
C24 Si21 Si21 107.5(6) . 10_557
Si2 Si21 Si21 53.1(3) . 10_557
Si30 Si30 C32 163.0(12) 10_557 .
Si30 Si30 C33 68.8(3) 10_557 .
C32 Si30 C33 95.6(14) . .
Si30 Si30 C31 69.7(5) 10_557 .
C32 Si30 C31 122.2(8) . .
C33 Si30 C31 101.8(14) . .
Si30 Si30 C34 94.2(11) 10_557 .
C32 Si30 C34 102.1(15) . .
C33 Si30 C34 135.7(18) . .
C31 Si30 C34 35.1(16) . .
Si30 Si30 Si2 74.21(16) 10_557 .
C32 Si30 Si2 107.6(11) . .
C33 Si30 Si2 113.5(8) . .
C31 Si30 Si2 114.4(9) . .
C34 Si30 Si2 99.3(13) . .
C99A Si97 C99A 120.6(3) . 8_556
C99A Si97 Si99 109.6(4) . .
C99A Si97 Si99 106.4(4) 8_556 .
C99A Si97 C99B 109.3(6) . 7_556
C99A Si97 C99B 109.9(6) 8_556 7_556
Si99 Si97 C99B 98.7(4) . 7_556
C99A Si97 Si97 130.6(5) . 8_556
C99A Si97 Si97 49.8(4) 8_556 8_556
Si99 Si97 Si97 56.87(5) . 8_556
C99B Si97 Si97 119.4(5) 7_556 8_556
C99A Si97 Si97 53.1(4) . 9_556
C99A Si97 Si97 138.7(5) 8_556 9_556
Si99 Si97 Si97 56.87(5) . 9_556
C99B Si97 Si97 109.9(5) 7_556 9_556
Si97 Si97 Si97 100.0(3) 8_556 9_556
C99B Si98 C99B 117.4(3) 2 .
C99B Si98 C99B 117.4(3) 2 3
C99B Si98 C99B 117.4(3) . 3
C99B Si98 Si99 99.3(6) 2 .
C99B Si98 Si99 99.3(6) . .
C99B Si98 Si99 99.3(6) 3 .
Si97 Si99 Si97 180.0 8_556 2
Si97 Si99 Si97 66.26(10) 8_556 .
Si97 Si99 Si97 113.74(10) 2 .
Si97 Si99 Si97 113.74(10) 8_556 7_556
Si97 Si99 Si97 66.26(10) 2 7_556
Si97 Si99 Si97 180.0 . 7_556
Si97 Si99 Si97 66.26(10) 8_556 3
Si97 Si99 Si97 113.74(10) 2 3
Si97 Si99 Si97 113.74(10) . 3
Si97 Si99 Si97 66.26(10) 7_556 3
Si97 Si99 Si97 113.74(10) 8_556 9_556
Si97 Si99 Si97 66.26(10) 2 9_556
Si97 Si99 Si97 66.26(10) . 9_556
Si97 Si99 Si97 113.74(10) 7_556 9_556
Si97 Si99 Si97 180.0(2) 3 9_556
Si97 Si99 Si98 75.23(13) 8_556 .
Si97 Si99 Si98 104.77(13) 2 .
Si97 Si99 Si98 104.77(13) . .
Si97 Si99 Si98 75.23(13) 7_556 .
Si97 Si99 Si98 104.77(13) 3 .
Si97 Si99 Si98 75.23(13) 9_556 .
Si97 Si99 Si98 104.77(13) 8_556 7_556
Si97 Si99 Si98 75.23(13) 2 7_556
Si97 Si99 Si98 75.23(13) . 7_556
Si97 Si99 Si98 104.77(13) 7_556 7_556
Si97 Si99 Si98 75.23(13) 3 7_556
Si97 Si99 Si98 104.77(13) 9_556 7_556
Si98 Si99 Si98 180.0 . 7_556
O1 Li1 O1 119.7(10) 10_557 .
O1 Li1 Ge13 120.1(5) 10_557 .
O1 Li1 Ge13 120.1(5) . .
O1 Li1 Ge12 116.6(7) 10_557 .
O1 Li1 Ge12 116.6(7) . .
Ge13 Li1 Ge12 24.51(16) . .
C103 O1 C100 107.7(9) . .
C103 O1 Li1 132.4(9) . .
C100 O1 Li1 119.8(8) . .
O1 C103 C102 105.9(11) . .
C103 C102 C101 106.0(10) . .
C101 C100 O1 111.1(12) . .
C100 C101 C102 108.5(12) . .
Si20 C24 Si21 42.6(4) . .
O200 O200 O200 60.000(3) 3_565 2_665
O200 O200 C200 123(4) 3_565 2_665
O200 O200 C200 63(4) 2_665 2_665
C201 C200 O200 148(6) . 3_565

loop_
_geom_bond_atom_site_label_1
_geom_bond_atom_site_label_2
_geom_bond_distance
_geom_bond_site_symmetry_2
Ge1 Si1 2.417(2) .
Ge1 Ge11 2.4500(12) 3_565
Ge1 Ge11 2.4500(12) .
Ge1 Ge11 2.4500(12) 2_665
Ge1 Ge10 2.4512(9) .
Ge1 Ge10 2.4512(9) 3_565
Ge1 Ge10 2.4512(9) 2_665
Ge15 Si2 2.419(5) .
Ge15 Ge11 2.470(4) 10_557
Ge15 Ge11 2.470(4) .
Ge15 Ge12 2.562(5) 2_665
Ge11 Ge12 2.486(3) .
Ge11 Ge11 2.827(2) 10_557
Ge12 Ge11 2.486(3) 10_557
Ge12 Ge15 2.562(5) 3_565
Ge12 Li1 2.681(18) .
Ge16 Si2 2.427(4) .
Ge16 Ge10 2.479(2) 11_667
Ge16 Ge10 2.479(2) 2_665
Ge16 Ge13 2.561(3) .
Ge10 Ge16 2.479(2) 3_565
Ge10 Ge13 2.4923(16) .
Ge10 Ge10 2.8366(17) 10_557
Ge13 Ge10 2.4923(16) 10_557
Ge13 Li1 2.596(16) .
Si1 Si11 2.334(9) 2_665
Si1 Si11 2.334(9) .
Si1 Si11 2.334(9) 3_565
Si1 Si10 2.367(10) 2_665
Si1 Si10 2.367(10) .
Si1 Si10 2.367(10) 3_565
Si2 Si21 2.285(7) .
Si2 Si21 2.285(7) 10_557
Si2 Si20 2.334(4) .
Si2 Si20 2.334(4) 10_557
Si2 Si30 2.374(8) .
Si2 Si30 2.374(8) 10_557
Si10 C10C 1.863(18) .
Si10 C10B 1.87(2) .
Si10 C10A 2.18(5) .
Si11 C10D 1.64(4) .
Si11 C10F 1.887(17) .
Si11 C10E 1.90(2) .
Si20 C22 1.80(3) .
Si20 C24 1.996(14) .
Si20 C20 2.03(3) .
Si21 C25 1.81(4) .
Si21 C23 1.87(4) .
Si21 C24 2.116(18) .
Si21 Si21 2.746(16) 10_557
Si30 Si30 1.292(12) 10_557
Si30 C32 1.72(3) .
Si30 C33 1.79(2) .
Si30 C31 1.86(4) .
Si30 C34 2.00(3) .
Si97 C99A 1.962(12) .
Si97 C99A 2.051(11) 8_556
Si97 Si99 2.289(4) .
Si97 C99B 2.298(19) 7_556
Si97 Si97 2.502(6) 8_556
Si97 Si97 2.502(6) 9_556
Si98 C99B 2.012(15) 2
Si98 C99B 2.012(15) .
Si98 C99B 2.012(15) 3
Si98 Si99 2.531(8) .
Si99 Si97 2.289(5) 8_556
Si99 Si97 2.289(5) 2
Si99 Si97 2.289(4) 7_556
Si99 Si97 2.289(4) 3
Si99 Si97 2.289(4) 9_556
Si99 Si98 2.531(8) 7_556
Li1 O1 1.884(10) 10_557
Li1 O1 1.884(10) .
O1 C103 1.396(11) .
O1 C100 1.430(12) .
C103 C102 1.447(17) .
C102 C101 1.464(15) .
C100 C101 1.281(14) .
O200 O200 1.37(5) 3_565
O200 O200 1.37(5) 2_665
O200 C200 1.72(7) 2_665
C200 C201 1.45(9) .
C200 O200 1.72(7) 3_565
